data_1570371
loop_
_publ_author_name
'Lupa-Myszkowska, Magdalena'
'Oszajca, Marcin'
'Matoga, Dariusz'

_publ_section_title
;
 From non-conductive MOF to proton-conducting metal-HOFs: a new class of
 reversible transformations induced by solvent-free mechanochemistry.
;
_journal_issue 48
_journal_name_full 'Chemical science'
_journal_page_first 14176
_journal_page_last 14181
_journal_paper_doi 10.1039/d3sc04401g
_journal_volume 14
_journal_year 2023
_chemical_formula_sum 'C16 H18 Mn N8 O6 S2'
_chemical_formula_weight 537.4
_space_group_IT_number 9
_space_group_name_Hall 'A -2yab'
_space_group_name_H-M_alt 'A 1 n 1'
_symmetry_cell_setting monoclinic
_symmetry_Int_Tables_number 9
_symmetry_space_group_name_Hall 'A -2yab'
_symmetry_space_group_name_H-M 'A 1 n 1'
_audit_update_record
;
2023-08-15 deposited with the CCDC.	2023-11-27 downloaded from the CCDC.
;
_cell_angle_alpha 90
_cell_angle_beta 117.406(4)
_cell_angle_gamma 90
_cell_formula_units_Z 4
_cell_length_a 14.3651(5)
_cell_length_b 14.91024(15)
_cell_length_c 13.24655(15)
_cell_measurement_temperature 293
_cell_volume 2518.81(13)
_diffrn_ambient_temperature 293
_diffrn_measurement_device_type ' PANalytical X'Pert PRO MPD '
_diffrn_radiation_probe x-ray
_diffrn_radiation_type 'Cu K\a'
_diffrn_radiation_wavelength 1.541874
_exptl_absorpt_coefficient_mu 6.225
_exptl_crystal_density_diffrn 1.4172
_exptl_crystal_F_000 1116
_pd_instr_location ' ?'
_pd_meas_2theta_range_inc 0.013
_pd_meas_2theta_range_max 89.995
_pd_meas_2theta_range_min 4.007
_pd_meas_number_of_points 6550
_pd_proc_2theta_range_inc 0.013
_pd_proc_2theta_range_max 89.995
_pd_proc_2theta_range_min 4.007
_pd_proc_ls_background_function 'Manual background combined with 15 Legendre polynoms'
_pd_proc_ls_pref_orient_corr 'March & Dollase'
_pd_proc_ls_profile_function Pseudo-Voigt
_pd_proc_ls_prof_R_factor 0.020349
_pd_proc_ls_prof_wR_expected 0.017711
_pd_proc_ls_prof_wR_factor 0.026764
_refine_diff_density_max 1.14
_refine_diff_density_min -0.96
_refine_ls_goodness_of_fit_all 1.5113
_refine_ls_hydrogen_treatment constr
_refine_ls_number_constraints 2
_refine_ls_number_parameters 104
_refine_ls_number_restraints 52
_refine_ls_R_factor_all 0.0806
_refine_ls_R_factor_gt 0.0656
_refine_ls_shift/su_max 0.0369
_refine_ls_shift/su_mean 0.0055
_refine_ls_weighting_scheme sigma
_refine_ls_wR_factor_all 0.0545
_refine_ls_wR_factor_gt 0.0524
_cod_data_source_file d3sc04401g2.cif
_cod_data_source_block I
_cod_depositor_comments
;
The following automatic conversions were performed:

data item '_diffrn_radiation_probe' value 'X-ray' was changed to
'x-ray' in accordance with the
/home/data/users/saulius/crontab/automatic-downloads/rss-feeds/RSC/lib/dictionaries/cif_core.dic
dictionary named 'cif_core.dic' version 2.4.2 last updated on
2011-04-26.

Automatic conversion script
Id: cif_fix_values 8170 2020-07-09 18:12:32Z antanas 

 Adding full bibliography for 1570371--1570372.cif.
;
_cod_original_cell_volume 2518.81(12)
_cod_original_sg_symbol_Hall 'A -2yac'
_cod_original_formula_sum 'C16 H18 Mn1 N8 O6 S2'
_cod_database_code 1570371

loop_
_space_group_symop_id
_space_group_symop_operation_xyz
1 x,y,z
2 x+1/2,-y,z+1/2
3 x,y+1/2,z+1/2
4 x+1/2,-y+1/2,z

loop_
_atom_site_label
_atom_site_type_symbol
_atom_site_fract_x
_atom_site_fract_y
_atom_site_fract_z
_atom_site_adp_type
_atom_site_U_iso_or_equiv
_atom_site_site_symmetry_multiplicity
_atom_site_occupancy
_atom_site_calc_flag
_atom_site_refinement_flags
_atom_site_disorder_assembly
_atom_site_disorder_group
O2 O 0.695(2) 0.4843(10) 0.330(3) Uiso 0.049(2) 4 1.25 d . . .
Mn1 Mn 0.6860(5) 0.1313(8) 0.8128(13) Uiso 0.0220(19) 4 1 d . . .
O1 O 0.682(3) 0.2820(10) 0.800(3) Uiso 0.049(2) 4 1.25 d . . .
O5 O 0.7482(13) 0.896(2) 0.673(2) Uiso 0.049(2) 4 1 d . . .
C11 C 0.7008(6) 0.8710(17) 0.572(2) Uiso 0.0492 4 1 d . . .
O6 O 0.7513(14) 0.847(2) 0.521(3) Uiso 0.049(2) 4 1 d . . .
C12 C 0.5824(6) 0.8701(12) 0.5108(17) Uiso 0.0492 4 1 d . . .
C13 C 0.5271(14) 0.9301(15) 0.541(2) Uiso 0.0492 4 1 d . . .
C14 C 0.4181(14) 0.929(2) 0.484(3) Uiso 0.0492 4 1 d . . .
N8 N 0.3661(6) 0.868(3) 0.400(3) Uiso 0.0325 4 1 d . . .
C15 C 0.4213(16) 0.808(2) 0.370(3) Uiso 0.0492 4 1 d . . .
C16 C 0.5303(15) 0.8092(14) 0.426(2) Uiso 0.0492 4 1 d . . .
O3 O 0.6206(14) 0.384(2) 0.455(2) Uiso 0.049(2) 4 1 d . . .
C5 C 0.6700(5) 0.3779(15) 0.561(2) Uiso 0.0492 4 1 d . . .
O4 O 0.6213(12) 0.3726(19) 0.618(3) Uiso 0.049(2) 4 1 d . . .
C6 C 0.7883(5) 0.3776(12) 0.6193(18) Uiso 0.0492 4 1 d . . .
C7 C 0.8426(13) 0.4214(16) 0.7207(18) Uiso 0.0492 4 1 d . . .
C8 C 0.9516(13) 0.421(2) 0.775(2) Uiso 0.0492 4 1 d . . .
N7 N 1.0047(5) 0.377(2) 0.726(4) Uiso 0.0325 4 1 d . . .
C9 C 0.9506(14) 0.333(2) 0.625(4) Uiso 0.0492 4 1 d . . .
C10 C 0.8416(14) 0.3336(13) 0.571(3) Uiso 0.0492 4 1 d . . .
H1c13 H 0.563548 0.972762 0.600133 Uiso 0.0591 4 1 d . . .
H1c14 H 0.379314 0.971262 0.505343 Uiso 0.0591 4 1 d . . .
H1c15 H 0.384777 0.765736 0.310257 Uiso 0.0591 4 1 d . . .
H1c16 H 0.569016 0.76713 0.404779 Uiso 0.0591 4 1 d . . .
H1c7 H 0.805349 0.452328 0.754697 Uiso 0.0591 4 1 d . . .
H1c8 H 0.989621 0.45183 0.845616 Uiso 0.0591 4 1 d . . .
H1c9 H 0.987898 0.302486 0.59094 Uiso 0.0591 4 1 d . . .
H1c10 H 0.803627 0.302964 0.499718 Uiso 0.0591 4 1 d . . .
N5 N 0.6793(14) 0.140(7) 0.641(2) Uiso 0.0325 4 1 d . . .
C3 C 0.6851(13) 0.123(10) 0.5586(19) Uiso 0.0492 4 1 d . . .
S1 S 0.693(2) 0.105(15) 0.441(2) Uiso 0.0461 4 1 d . . .
N6 N 0.6805(11) 0.130(7) 0.9757(19) Uiso 0.0325 4 1 d . . .
C4 C 0.6821(14) 0.135(10) 1.0643(19) Uiso 0.0492 4 1 d . . .
S2 S 0.6944(18) 0.134(15) 1.194(2) Uiso 0.0461 4 1 d . . .
N1 N 0.452(5) 0.708(5) 0.620(4) Uiso 0.0325 4 1 d . . .
C1 C 0.5035(18) 0.758(2) 0.711(3) Uiso 0.0492 4 1 d . . .
N2 N 0.461(4) 0.777(4) 0.777(4) Uiso 0.0325 4 1 d . . .
H1n1 H 0.48052 0.695558 0.575812 Uiso 0.039 4 1 d . . .
H2n1 H 0.390141 0.688076 0.603519 Uiso 0.039 4 1 d . . .
H1c1 H 0.572151 0.779843 0.728824 Uiso 0.0591 4 1 d . . .
H1n2 H 0.494997 0.809464 0.837503 Uiso 0.039 4 1 d . . .
H2n2 H 0.398857 0.756565 0.76086 Uiso 0.039 4 1 d . . .
N3 N 0.435(6) 0.425(5) 0.599(4) Uiso 0.0325 4 1 d . . .
C2 C 0.4921(19) 0.474(3) 0.689(3) Uiso 0.0492 4 1 d . . .
N4 N 0.447(5) 0.520(4) 0.739(4) Uiso 0.0325 4 1 d . . .
H1n3 H 0.464178 0.394124 0.565865 Uiso 0.039 4 1 d . . .
H2n3 H 0.366822 0.423402 0.572698 Uiso 0.039 4 1 d . . .
H1n4 H 0.485524 0.55215 0.79853 Uiso 0.039 4 1 d . . .
H2n4 H 0.37965 0.518384 0.71254 Uiso 0.039 4 1 d . . .
H1c2 H 0.566821 0.475166 0.718018 Uiso 0.0591 4 1 d . . .

loop_
_atom_site_aniso_label
_atom_site_aniso_type_symbol
_atom_site_aniso_U_11
_atom_site_aniso_U_22
_atom_site_aniso_U_33
_atom_site_aniso_U_12
_atom_site_aniso_U_13
_atom_site_aniso_U_23
? ? ? ? ? ? ? ?

loop_
_atom_type_symbol
_atom_type_scat_dispersion_real
_atom_type_scat_dispersion_imag
_atom_type_scat_source
C 0.0181 0.0091 'International Tables Vol C tables 4.2.6.8 and 6.1.1.1'
H 0.0000 0.0000 'International Tables Vol C tables 4.2.6.8 and 6.1.1.1'
Mn -0.5299 2.8052 'International Tables Vol C tables 4.2.6.8 and 6.1.1.1'
N 0.0311 0.0180 'International Tables Vol C tables 4.2.6.8 and 6.1.1.1'
O 0.0492 0.0322 'International Tables Vol C tables 4.2.6.8 and 6.1.1.1'
S 0.3331 0.5567 'International Tables Vol C tables 4.2.6.8 and 6.1.1.1'

loop_
_exptl_crystal_face_index_h
_exptl_crystal_face_index_k
_exptl_crystal_face_index_l
_exptl_crystal_face_perp_dist
? ? ? ?

loop_
_geom_angle_atom_site_label_1
_geom_angle_atom_site_label_2
_geom_angle_atom_site_label_3
_geom_angle_site_symmetry_1
_geom_angle_site_symmetry_2
_geom_angle_site_symmetry_3
_geom_angle
_geom_angle_publ_flag
O2 Mn1 O1 3_545 . . 178.2(11) ?
O2 Mn1 N8 3_545 . 2_565 87.2(14) ?
O2 Mn1 N7 3_545 . 4_455 89.8(13) ?
O2 Mn1 N5 3_545 . . 98(3) ?
O2 Mn1 N6 3_545 . . 85(3) ?
O1 Mn1 N8 . . 2_565 91.2(14) ?
O1 Mn1 N7 . . 4_455 91.8(13) ?
O1 Mn1 N5 . . . 83(3) ?
O1 Mn1 N6 . . . 94(3) ?
N8 Mn1 N7 2_565 . 4_455 177.0(15) ?
N8 Mn1 N5 2_565 . . 91.2(13) ?
N8 Mn1 N6 2_565 . . 92.9(12) ?
N7 Mn1 N5 4_455 . . 89.2(13) ?
N7 Mn1 N6 4_455 . . 86.9(13) ?
N5 Mn1 N6 . . . 175(2) ?
O5 C11 O6 . . . 120.0(17) ?
O5 C11 C12 . . . 120(2) ?
O6 C11 C12 . . . 120(2) ?
C11 C12 C13 . . . 120.0(18) ?
C11 C12 C16 . . . 120.0(19) ?
C13 C12 C16 . . . 120.0(13) ?
C12 C13 C14 . . . 120(2) ?
C12 C13 H1c13 . . . 120.02 ?
C14 C13 H1c13 . . . 120 ?
C13 C14 N8 . . . 120(3) ?
C13 C14 H1c14 . . . 120.01 ?
N8 C14 H1c14 . . . 119.99 ?
Mn1 N8 C14 2_464 . . 118(2) ?
Mn1 N8 C15 2_464 . . 122(2) ?
C14 N8 C15 . . . 120.1(15) ?
N8 C15 C16 . . . 120(3) ?
N8 C15 H1c15 . . . 119.99 ?
C16 C15 H1c15 . . . 119.97 ?
C12 C16 C15 . . . 120(2) ?
C12 C16 H1c16 . . . 120.02 ?
C15 C16 H1c16 . . . 120.03 ?
O3 C5 O4 . . . 120.0(16) ?
O3 C5 C6 . . . 120(2) ?
O4 C5 C6 . . . 120(2) ?
C5 C6 C7 . . . 120(2) ?
C5 C6 C10 . . . 120.0(19) ?
C7 C6 C10 . . . 120.0(13) ?
C6 C7 C8 . . . 120(2) ?
C6 C7 H1c7 . . . 120.02 ?
C8 C7 H1c7 . . . 120.04 ?
C7 C8 N7 . . . 120(2) ?
C7 C8 H1c8 . . . 119.96 ?
N7 C8 H1c8 . . . 119.99 ?
Mn1 N7 C8 4_555 . . 122(2) ?
Mn1 N7 C9 4_555 . . 118(2) ?
C8 N7 C9 . . . 120.1(15) ?
N7 C9 C10 . . . 120(3) ?
N7 C9 H1c9 . . . 119.99 ?
C10 C9 H1c9 . . . 120.01 ?
C6 C10 C9 . . . 120(3) ?
C6 C10 H1c10 . . . 120.02 ?
C9 C10 H1c10 . . . 119.99 ?
Mn1 N5 C3 . . . 163(10) ?
N5 C3 S1 . . . 177(16) ?
Mn1 N6 C4 . . . 175(8) ?
N6 C4 S2 . . . 174(10) ?
C1 N1 H1n1 . . . 120 ?
C1 N1 H2n1 . . . 119.97 ?
H1n1 N1 H2n1 . . . 120.02 ?
N1 C1 N2 . . . 120(5) ?
N1 C1 H1c1 . . . 119.98 ?
N2 C1 H1c1 . . . 120.02 ?
C1 N2 H1n2 . . . 120.01 ?
C1 N2 H2n2 . . . 120.02 ?
H1n2 N2 H2n2 . . . 119.97 ?
C2 N3 H1n3 . . . 120.01 ?
C2 N3 H2n3 . . . 119.98 ?
H1n3 N3 H2n3 . . . 120.02 ?
N3 C2 N4 . . . 120(5) ?
N3 C2 H1c2 . . . 119.99 ?
N4 C2 H1c2 . . . 120.03 ?
C2 N4 H1n4 . . . 120.01 ?
C2 N4 H2n4 . . . 120.02 ?
H1n4 N4 H2n4 . . . 119.98 ?

loop_
_geom_bond_atom_site_label_1
_geom_bond_atom_site_label_2
_geom_bond_site_symmetry_1
_geom_bond_site_symmetry_2
_geom_bond_distance
_geom_bond_publ_flag
O2 Mn1 . 3_554 2.202(19) ?
Mn1 O1 . . 2.253(19) ?
Mn1 N8 . 2_565 2.298(10) ?
Mn1 N7 . 4_455 2.316(10) ?
Mn1 N5 . . 2.23(3) ?
Mn1 N6 . . 2.20(3) ?
O5 C11 . . 1.25(4) ?
C11 O6 . . 1.25(5) ?
C11 C12 . . 1.509(10) ?
C12 C13 . . 1.37(3) ?
C12 C16 . . 1.37(3) ?
C13 C14 . . 1.39(3) ?
C13 H1c13 . . 0.9598 ?
C14 N8 . . 1.37(5) ?
C14 H1c14 . . 0.9602 ?
N8 C15 . . 1.37(5) ?
C15 C16 . . 1.39(3) ?
C15 H1c15 . . 0.9598 ?
C16 H1c16 . . 0.9602 ?
O3 C5 . . 1.25(4) ?
C5 O4 . . 1.25(5) ?
C5 C6 . . 1.510(9) ?
C6 C7 . . 1.37(3) ?
C6 C10 . . 1.37(4) ?
C7 C8 . . 1.39(2) ?
C7 H1c7 . . 0.9602 ?
C8 N7 . . 1.37(5) ?
C8 H1c8 . . 0.9598 ?
N7 C9 . . 1.37(5) ?
C9 C10 . . 1.39(2) ?
C9 H1c9 . . 0.9602 ?
C10 H1c10 . . 0.9598 ?
N5 C3 . . 1.16(5) ?
C3 S1 . . 1.64(6) ?
N6 C4 . . 1.17(4) ?
C4 S2 . . 1.64(4) ?
N1 C1 . . 1.31(6) ?
N1 H1n1 . . 0.8702 ?
N1 H2n1 . . 0.8699 ?
C1 N2 . . 1.31(8) ?
C1 H1c1 . . 0.9599 ?
N2 H1n2 . . 0.8698 ?
N2 H2n2 . . 0.8699 ?
N3 C2 . . 1.31(6) ?
N3 H1n3 . . 0.8701 ?
N3 H2n3 . . 0.8699 ?
C2 N4 . . 1.31(8) ?
C2 H1c2 . . 0.9599 ?
N4 H1n4 . . 0.8698 ?
N4 H2n4 . . 0.8699 ?

loop_
_geom_hbond_atom_site_label_D
_geom_hbond_atom_site_label_H
_geom_hbond_atom_site_label_A
_geom_hbond_site_symmetry_D
_geom_hbond_site_symmetry_H
_geom_hbond_site_symmetry_A
_geom_hbond_distance_DH
_geom_hbond_distance_HA
_geom_hbond_distance_DA
_geom_hbond_angle_DHA
_geom_hbond_publ_flag
C16 H1c16 N6a . . 3_554 0.96 2.49 3.30(8) 141.45 ?
N1a H2n1a O6 . . 4_465 0.87 1.86 2.69(7) 160.99 ?
N2a H1n2a O3 . . 3_555 0.87 2.08 2.89(5) 156.01 ?
N3a H1n3a O4 . . . 0.87 2.06 2.69(10) 128.84 ?
N3a H2n3a S1a . . 4_455 0.87 2.33 3.15(9) 156.72 ?
N4a H2n4a O5 . . 4_465 0.87 2.14 2.87(7) 141.40 ?
C2a H1c2a O4 . . . 0.96 2.38 2.86(5) 110.73 ?

loop_
_geom_torsion_atom_site_label_1
_geom_torsion_atom_site_label_2
_geom_torsion_atom_site_label_3
_geom_torsion_atom_site_label_4
_geom_torsion_site_symmetry_1
_geom_torsion_site_symmetry_2
_geom_torsion_site_symmetry_3
_geom_torsion_site_symmetry_4
_geom_torsion
_geom_torsion_publ_flag
? ? ? ? ? ? ? ? ? ?

loop_
_restr_angle_atom_site_label_1
_restr_angle_site_symmetry_1
_restr_angle_atom_site_label_2
_restr_angle_site_symmetry_2
_restr_angle_atom_site_label_3
_restr_angle_site_symmetry_3
_restr_angle_target
_restr_angle_target_weight_param
S2 . C4 . N6 . 180 0.01
S1 . C3 . N5 . 180 0.01
N2 . C1 . N1 . 120 0.01
N4 . C2 . N3 . 120 0.01
N7 . C8 . C7 . 120 0.01
C8 . C7 . C6 . 120 0.01
C7 . C6 . C10 . 120 0.01
C6 . C10 . C9 . 120 0.01
C10 . C9 . N7 . 120 0.01
C9 . N7 . C8 . 120 0.01
C7 . C6 . C5 . 120 0.01
C10 . C6 . C5 . 120 0.01
C6 . C5 . O4 . 120 0.01
C6 . C5 . O3 . 120 0.01
N8 . C14 . C13 . 120 0.01
C14 . C13 . C12 . 120 0.01
C13 . C12 . C16 . 120 0.01
C12 . C16 . C15 . 120 0.01
C16 . C15 . N8 . 120 0.01
C15 . N8 . C14 . 120 0.01
C13 . C12 . C11 . 120 0.01
C16 . C12 . C11 . 120 0.01
C12 . C11 . O5 . 120 0.01
C12 . C11 . O6 . 120 0.01

loop_
_restr_distance_atom_site_label_1
_restr_distance_site_symmetry_1
_restr_distance_atom_site_label_2
_restr_distance_site_symmetry_2
_restr_distance_target
_restr_distance_target_weight_param
C1 . N1 . 1.31 0.001
C1 . N2 . 1.31 0.001
C2 . N3 . 1.31 0.001
C2 . N4 . 1.31 0.001
C5 . O4 . 1.25 0.001
C5 . O3 . 1.25 0.001
C11 . O5 . 1.25 0.001
C11 . O6 . 1.25 0.001
C8 . C7 . 1.39 0.001
C7 . C6 . 1.39 0.001
C6 . C10 . 1.39 0.001
C10 . C9 . 1.39 0.001
C14 . C13 . 1.39 0.001
C13 . C12 . 1.39 0.001
C12 . C16 . 1.39 0.001
C16 . C15 . 1.39 0.001
C6 . C5 . 1.51 0.001
C12 . C11 . 1.51 0.001
N7 . C8 . 1.35 0.001
N7 . C9 . 1.35 0.001
N8 . C14 . 1.35 0.001
N8 . C15 . 1.35 0.001
S2 . C4 . 1.64 0.001
S1 . C3 . 1.64 0.001
C4 . N6 . 1.16 0.001
C3 . N5 . 1.16 0.001
Mn1 . O1 . 2.2 0.01
Mn1 . O2 3_545 2.2 0.01

loop_
_restr_equal_angle_atom_site_label_1
_restr_equal_angle_site_symmetry_1
_restr_equal_angle_atom_site_label_2
_restr_equal_angle_site_symmetry_2
_restr_equal_angle_atom_site_label_3
_restr_equal_angle_site_symmetry_3
_restr_equal_angle_class_class_id
_restr_equal_angle_class_target_weight_param
? ? ? ? ? ? ? ?

loop_
_restr_equal_distance_atom_site_label_1
_restr_equal_distance_site_symmetry_1
_restr_equal_distance_atom_site_label_2
_restr_equal_distance_site_symmetry_2
_restr_equal_distance_class_class_id
_restr_equal_distance_class_target_weight_param
? ? ? ? ? ?

loop_
_restr_equal_torsion_atom_site_label_1
_restr_equal_torsion_site_symmetry_1
_restr_equal_torsion_atom_site_label_2
_restr_equal_torsion_site_symmetry_2
_restr_equal_torsion_atom_site_label_3
_restr_equal_torsion_site_symmetry_3
_restr_equal_torsion_atom_site_label_4
_restr_equal_torsion_site_symmetry_4
_restr_equal_torsion_class_class_id
_restr_equal_torsion_class_target_weight_param
? ? ? ? ? ? ? ? ? ?

loop_
_restr_torsion_atom_site_label_1
_restr_torsion_site_symmetry_1
_restr_torsion_atom_site_label_2
_restr_torsion_site_symmetry_2
_restr_torsion_atom_site_label_3
_restr_torsion_site_symmetry_3
_restr_torsion_atom_site_label_4
_restr_torsion_site_symmetry_4
_restr_torsion_angle_target
_restr_torsion_weight_param
? ? ? ? ? ? ? ? ? ?

loop_
_jana_atom_site_adp_c_label
_jana_atom_site_adp_c_type_symbol
_jana_atom_site_adp_c_111
_jana_atom_site_adp_c_112
_jana_atom_site_adp_c_113
_jana_atom_site_adp_c_122
_jana_atom_site_adp_c_123
_jana_atom_site_adp_c_133
_jana_atom_site_adp_c_222
_jana_atom_site_adp_c_223
_jana_atom_site_adp_c_233
_jana_atom_site_adp_c_333
? ? ? ? ? ? ? ? ? ? ? ?

loop_
_jana_atom_site_adp_d_label
_jana_atom_site_adp_d_type_symbol
_jana_atom_site_adp_d_1111
_jana_atom_site_adp_d_1112
_jana_atom_site_adp_d_1113
_jana_atom_site_adp_d_1122
_jana_atom_site_adp_d_1123
_jana_atom_site_adp_d_1133
_jana_atom_site_adp_d_1222
_jana_atom_site_adp_d_1223
_jana_atom_site_adp_d_1233
_jana_atom_site_adp_d_1333
_jana_atom_site_adp_d_2222
_jana_atom_site_adp_d_2223
_jana_atom_site_adp_d_2233
_jana_atom_site_adp_d_2333
_jana_atom_site_adp_d_3333
? ? ? ? ? ? ? ? ? ? ? ? ? ? ? ? ?

loop_
_jana_atom_site_adp_e_label
_jana_atom_site_adp_e_type_symbol
_jana_atom_site_adp_e_11111
_jana_atom_site_adp_e_11112
_jana_atom_site_adp_e_11113
_jana_atom_site_adp_e_11122
_jana_atom_site_adp_e_11123
_jana_atom_site_adp_e_11133
_jana_atom_site_adp_e_11222
_jana_atom_site_adp_e_11223
_jana_atom_site_adp_e_11233
_jana_atom_site_adp_e_11333
_jana_atom_site_adp_e_12222
_jana_atom_site_adp_e_12223
_jana_atom_site_adp_e_12233
_jana_atom_site_adp_e_12333
_jana_atom_site_adp_e_13333
_jana_atom_site_adp_e_22222
_jana_atom_site_adp_e_22223
_jana_atom_site_adp_e_22233
_jana_atom_site_adp_e_22333
_jana_atom_site_adp_e_23333
_jana_atom_site_adp_e_33333
? ? ? ? ? ? ? ? ? ? ? ? ? ? ? ? ? ? ? ? ? ? ?

loop_
_jana_atom_site_adp_f_label
_jana_atom_site_adp_f_type_symbol
_jana_atom_site_adp_f_111111
_jana_atom_site_adp_f_111112
_jana_atom_site_adp_f_111113
_jana_atom_site_adp_f_111122
_jana_atom_site_adp_f_111123
_jana_atom_site_adp_f_111133
_jana_atom_site_adp_f_111222
_jana_atom_site_adp_f_111223
_jana_atom_site_adp_f_111233
_jana_atom_site_adp_f_111333
_jana_atom_site_adp_f_112222
_jana_atom_site_adp_f_112223
_jana_atom_site_adp_f_112233
_jana_atom_site_adp_f_112333
_jana_atom_site_adp_f_113333
_jana_atom_site_adp_f_122222
_jana_atom_site_adp_f_122223
_jana_atom_site_adp_f_122233
_jana_atom_site_adp_f_122333
_jana_atom_site_adp_f_123333
_jana_atom_site_adp_f_133333
_jana_atom_site_adp_f_222222
_jana_atom_site_adp_f_222223
_jana_atom_site_adp_f_222233
_jana_atom_site_adp_f_222333
_jana_atom_site_adp_f_223333
_jana_atom_site_adp_f_233333
_jana_atom_site_adp_f_333333
? ? ? ? ? ? ? ? ? ? ? ? ? ? ? ? ? ? ? ? ? ? ? ? ? ? ? ? ? ?
